data_2312071
loop_
_publ_author_name
'Bass, Lillian Dawson'
'Lee, Jessie H.'
'Lilygren, McKenzie C'
'Hartnett, Alaina C.'
'Campbell, Brandon M.'
'Morphet, Daniel R.'
'Dogutan, Dilek K.'
'Zheng, Shao-Liang'

_publ_section_title
;
 Crystal structure of a methyl benzoate quadruple-bonded dimolybdenum
 complex.
;
_journal_coeditor_code EX2066
_journal_issue 'Pt 3'
_journal_name_full 'Acta crystallographica. Section E, Crystallographic communications'
_journal_page_first 231
_journal_page_last 235
_journal_paper_doi 10.1107/S2056989023001457
_journal_volume 79
_journal_year 2023
_chemical_formula_iupac '[Mo2 (C8 H7 O2)4 (C4 H8 O)2], 2C4 H8 O'
_chemical_formula_moiety 'C40 H44 Mo2 O10, 2(C4 H8 O)'
_chemical_formula_sum 'C48 H60 Mo2 O12'
_chemical_formula_weight 1020.84
_chemical_name_systematic
'Tetrakis(\m-4-methylbenzoato-\k^2^<i>O</i>:<i>O</i>')[bis(tetrahydrofuran-\k<i>O</i>)molybdenum(II)] tetrahydrofuran disolvate'
_space_group_crystal_system triclinic
_space_group_IT_number 2
_space_group_name_Hall '-P 1'
_space_group_name_H-M_alt 'P -1'
_atom_sites_solution_hydrogens geom
_atom_sites_solution_primary dual
_audit_creation_method SHELXL-2014/7
_cell_angle_alpha 78.001(2)
_cell_angle_beta 74.374(2)
_cell_angle_gamma 69.853(2)
_cell_formula_units_Z 1
_cell_length_a 9.3923(7)
_cell_length_b 10.6505(8)
_cell_length_c 12.2955(9)
_cell_measurement_reflns_used 9495
_cell_measurement_temperature 100(2)
_cell_measurement_theta_max 27.2
_cell_measurement_theta_min 2.36
_cell_volume 1102.97(14)
_computing_cell_refinement
;
SAINT 8.37A (Bruker, 2015)
;
_computing_data_reduction
;
SAINT 8.37A (Bruker, 2015)
;
_computing_molecular_graphics
;
SHELXTL (Sheldrick, 2008)
;
_computing_publication_material
;
SHELXTL (Sheldrick, 2008)
;
_computing_structure_refinement
;
<i>SHELXL2014/7</i> (Sheldrick, 2015b)
;
_computing_structure_solution
;
<i>SHELXT2014/5</i> (Sheldrick, 2015a)
;
_diffrn_ambient_temperature 100(2)
_diffrn_measured_fraction_theta_full 0.996
_diffrn_measured_fraction_theta_max 0.996
_diffrn_measurement_device_type
;
Bruker D8 goniometer with Photon 100 CMOS detector
;
_diffrn_measurement_method 'omega and phi scans'
_diffrn_radiation_source 'I\mS microfocus tube'
_diffrn_radiation_type MoK\a
_diffrn_radiation_wavelength 0.71073
_diffrn_reflns_av_R_equivalents 0.0273
_diffrn_reflns_av_unetI/netI 0.0189
_diffrn_reflns_limit_h_max 11
_diffrn_reflns_limit_h_min -11
_diffrn_reflns_limit_k_max 12
_diffrn_reflns_limit_k_min -12
_diffrn_reflns_limit_l_max 14
_diffrn_reflns_limit_l_min -14
_diffrn_reflns_number 22892
_diffrn_reflns_theta_full 25.087
_diffrn_reflns_theta_max 25.087
_diffrn_reflns_theta_min 2.365
_exptl_absorpt_coefficient_mu 0.633
_exptl_absorpt_correction_T_max 0.7670
_exptl_absorpt_correction_T_min 0.7306
_exptl_absorpt_correction_type multi-scan
_exptl_absorpt_process_details
;
(SADABS; Krause <i>et al.</i>,  2015)
;
_exptl_crystal_colour orange
_exptl_crystal_density_diffrn 1.537
_exptl_crystal_description block
_exptl_crystal_F_000 528
_exptl_crystal_size_max 0.220
_exptl_crystal_size_mid 0.180
_exptl_crystal_size_min 0.140
_refine_diff_density_max 0.902
_refine_diff_density_min -0.652
_refine_ls_extinction_method none
_refine_ls_goodness_of_fit_ref 1.089
_refine_ls_hydrogen_treatment constr
_refine_ls_matrix_type full
_refine_ls_number_parameters 282
_refine_ls_number_reflns 3909
_refine_ls_number_restraints 0
_refine_ls_restrained_S_all 1.089
_refine_ls_R_factor_all 0.0281
_refine_ls_R_factor_gt 0.0256
_refine_ls_shift/su_max 0.002
_refine_ls_shift/su_mean 0.000
_refine_ls_structure_factor_coef Fsqd
_refine_ls_weighting_details 'w=1/[\s^2^(Fo^2^)+(0.0302P)^2^+1.5476P] where P=(Fo^2^+2Fc^2^)/3'
_refine_ls_weighting_scheme calc
_refine_ls_wR_factor_gt 0.0649
_refine_ls_wR_factor_ref 0.0665
_reflns_number_gt 3693
_reflns_number_total 3909
_reflns_threshold_expression 'I > 2\s(I)'
_cod_data_source_file ex2066sup1.cif
_cod_data_source_block I
_cod_original_cell_volume 1102.96(14)
_cod_database_code 2312071
_shelx_space_group_comment
;
The symmetry employed for this shelxl refinement is uniquely defined
by the following loop, which should always be used as a source of
symmetry information in preference to the above space-group names.
They are only intended as comments.
;
_shelx_estimated_absorpt_t_min 0.873
_shelx_estimated_absorpt_t_max 0.917

loop_
_space_group_symop_operation_xyz
'x, y, z'
'-x, -y, -z'

loop_
_atom_site_type_symbol
_atom_site_label
_atom_site_fract_x
_atom_site_fract_y
_atom_site_fract_z
_atom_site_U_iso_or_equiv
_atom_site_adp_type
_atom_site_calc_flag
_atom_site_occupancy
_atom_site_disorder_assembly
_atom_site_disorder_group
Mo Mo1 0.39274(2) 0.06805(2) 0.53300(2) 0.01099(8) Uani d 1 . .
O O1 0.46193(18) 0.23761(15) 0.44960(13) 0.0131(3) Uani d 1 . .
O O2 0.68863(17) 0.09443(15) 0.37715(13) 0.0127(3) Uani d 1 . .
O O3 0.46834(18) 0.07766(15) 0.67574(13) 0.0132(3) Uani d 1 . .
O O4 0.69515(18) -0.07015(15) 0.60914(13) 0.0129(3) Uani d 1 . .
C C1 0.5992(3) 0.2138(2) 0.38833(19) 0.0134(5) Uani d 1 . .
C C2 0.6581(3) 0.3276(2) 0.33066(19) 0.0130(5) Uani d 1 . .
C C3 0.5784(3) 0.4587(2) 0.35819(19) 0.0149(5) Uani d 1 . .
H H3 0.4818 0.4759 0.4117 0.018 Uiso calc 1 . .
C C4 0.6392(3) 0.5629(2) 0.3081(2) 0.0170(5) Uani d 1 . .
H H4 0.5854 0.6506 0.3294 0.020 Uiso calc 1 . .
C C5 0.7784(3) 0.5418(2) 0.2267(2) 0.0164(5) Uani d 1 . .
C C6 0.8555(3) 0.4114(2) 0.1982(2) 0.0167(5) Uani d 1 . .
H H6 0.9496 0.3951 0.1421 0.020 Uiso calc 1 . .
C C7 0.7978(3) 0.3058(2) 0.24985(19) 0.0152(5) Uani d 1 . .
H H7 0.8535 0.2175 0.2303 0.018 Uiso calc 1 . .
C C8 0.8424(3) 0.6562(2) 0.1713(2) 0.0211(5) Uani d 1 . .
H H8A 0.7822 0.7132 0.1154 0.032 Uiso calc 1 . .
H H8B 0.9513 0.6202 0.1329 0.032 Uiso calc 1 . .
H H8C 0.8357 0.7098 0.2294 0.032 Uiso calc 1 . .
C C9 0.6052(3) 0.0033(2) 0.68511(19) 0.0134(5) Uani d 1 . .
C C10 0.6588(3) 0.0043(2) 0.78726(19) 0.0135(5) Uani d 1 . .
C C11 0.5778(3) 0.1055(2) 0.8573(2) 0.0187(5) Uani d 1 . .
H H11 0.4876 0.1734 0.8393 0.022 Uiso calc 1 . .
C C12 0.6274(3) 0.1077(2) 0.9520(2) 0.0201(5) Uani d 1 . .
H H12 0.5719 0.1784 0.9976 0.024 Uiso calc 1 . .
C C13 0.7570(3) 0.0086(2) 0.9827(2) 0.0170(5) Uani d 1 . .
C C14 0.8374(3) -0.0929(2) 0.9130(2) 0.0160(5) Uani d 1 . .
H H14 0.9261 -0.1620 0.9323 0.019 Uiso calc 1 . .
C C15 0.7901(3) -0.0945(2) 0.81614(19) 0.0154(5) Uani d 1 . .
H H15 0.8475 -0.1635 0.7690 0.018 Uiso calc 1 . .
C C16 0.8066(3) 0.0121(3) 1.0881(2) 0.0225(5) Uani d 1 . .
H H16A 0.7314 -0.0101 1.1555 0.034 Uiso calc 1 . .
H H16B 0.8114 0.1025 1.0882 0.034 Uiso calc 1 . .
H H16C 0.9093 -0.0538 1.0892 0.034 Uiso calc 1 . .
O O1S 0.10283(19) 0.19386(16) 0.61146(14) 0.0175(4) Uani d 1 . .
C C1S -0.0151(3) 0.1276(3) 0.6333(2) 0.0256(6) Uani d 1 . .
H H1SA -0.0575 0.1121 0.7161 0.031 Uiso calc 1 . .
H H1SB 0.0293 0.0395 0.6034 0.031 Uiso calc 1 . .
C C2S -0.1417(3) 0.2203(3) 0.5732(2) 0.0280(6) Uani d 1 . .
H H2SA -0.1805 0.1685 0.5360 0.034 Uiso calc 1 . .
H H2SB -0.2297 0.2731 0.6273 0.034 Uiso calc 1 . .
C C3S -0.0621(3) 0.3109(3) 0.4864(3) 0.0319(7) Uani d 1 . .
H H3SA -0.0080 0.2693 0.4155 0.038 Uiso calc 1 . .
H H3SB -0.1370 0.3997 0.4679 0.038 Uiso calc 1 . .
C C4S 0.0514(3) 0.3239(2) 0.5461(2) 0.0207(5) Uani d 1 . .
H H4SA 0.1401 0.3459 0.4902 0.025 Uiso calc 1 . .
H H4SB 0.0005 0.3954 0.5966 0.025 Uiso calc 1 . .
O O2S 0.2645(3) 0.5866(2) 0.05605(18) 0.0418(5) Uani d 1 . .
C C5S 0.2502(4) 0.5990(3) 0.1730(3) 0.0358(7) Uani d 1 . .
H H5SA 0.1489 0.6638 0.2027 0.043 Uiso calc 1 . .
H H5SB 0.3343 0.6304 0.1809 0.043 Uiso calc 1 . .
C C6S 0.2628(3) 0.4590(3) 0.2366(2) 0.0319(6) Uani d 1 . .
H H6SA 0.3031 0.4452 0.3061 0.038 Uiso calc 1 . .
H H6SB 0.1613 0.4413 0.2575 0.038 Uiso calc 1 . .
C C7S 0.3761(4) 0.3726(3) 0.1498(3) 0.0346(7) Uani d 1 . .
H H7SA 0.3680 0.2800 0.1655 0.042 Uiso calc 1 . .
H H7SB 0.4842 0.3684 0.1463 0.042 Uiso calc 1 . .
C C8S 0.3238(4) 0.4464(3) 0.0429(3) 0.0358(7) Uani d 1 . .
H H8SA 0.4121 0.4303 -0.0236 0.043 Uiso calc 1 . .
H H8SB 0.2420 0.4152 0.0310 0.043 Uiso calc 1 . .

loop_
_atom_site_aniso_label
_atom_site_aniso_U_11
_atom_site_aniso_U_22
_atom_site_aniso_U_33
_atom_site_aniso_U_12
_atom_site_aniso_U_13
_atom_site_aniso_U_23
Mo1 0.01006(11) 0.01080(11) 0.01143(11) -0.00298(7) -0.00185(7) -0.00096(7)
O1 0.0120(8) 0.0122(8) 0.0138(8) -0.0031(6) -0.0019(6) -0.0013(6)
O2 0.0110(8) 0.0115(8) 0.0140(8) -0.0029(6) -0.0010(6) -0.0016(6)
O3 0.0117(8) 0.0131(8) 0.0141(8) -0.0027(6) -0.0024(6) -0.0022(6)
O4 0.0117(8) 0.0137(8) 0.0127(8) -0.0035(6) -0.0016(6) -0.0025(6)
C1 0.0132(12) 0.0167(12) 0.0114(11) -0.0046(9) -0.0043(9) -0.0018(9)
C2 0.0130(11) 0.0145(11) 0.0120(11) -0.0043(9) -0.0045(9) 0.0001(9)
C3 0.0124(11) 0.0167(12) 0.0142(11) -0.0036(9) -0.0022(9) -0.0012(9)
C4 0.0190(12) 0.0113(11) 0.0201(12) -0.0019(9) -0.0071(10) -0.0013(9)
C5 0.0169(12) 0.0169(12) 0.0164(12) -0.0061(10) -0.0075(10) 0.0027(9)
C6 0.0147(12) 0.0184(12) 0.0162(12) -0.0061(10) -0.0019(9) -0.0011(9)
C7 0.0155(12) 0.0136(11) 0.0158(12) -0.0029(9) -0.0034(9) -0.0028(9)
C8 0.0208(13) 0.0165(12) 0.0249(13) -0.0073(10) -0.0036(10) 0.0010(10)
C9 0.0138(12) 0.0102(11) 0.0155(12) -0.0053(9) -0.0022(9) 0.0015(9)
C10 0.0131(11) 0.0142(11) 0.0136(11) -0.0072(9) -0.0018(9) 0.0009(9)
C11 0.0187(12) 0.0156(12) 0.0200(13) -0.0032(10) -0.0041(10) -0.0022(10)
C12 0.0233(13) 0.0172(12) 0.0190(12) -0.0050(10) -0.0012(10) -0.0073(10)
C13 0.0187(12) 0.0210(12) 0.0146(12) -0.0130(10) -0.0012(9) -0.0003(9)
C14 0.0124(11) 0.0194(12) 0.0159(12) -0.0068(10) -0.0028(9) 0.0014(9)
C15 0.0143(12) 0.0160(12) 0.0150(12) -0.0056(9) 0.0001(9) -0.0030(9)
C16 0.0254(14) 0.0297(14) 0.0159(12) -0.0129(11) -0.0040(10) -0.0031(10)
O1S 0.0154(8) 0.0144(8) 0.0207(9) -0.0039(7) -0.0050(7) 0.0020(7)
C1S 0.0168(13) 0.0222(13) 0.0380(16) -0.0108(11) -0.0065(11) 0.0047(11)
C2S 0.0230(14) 0.0279(15) 0.0367(16) -0.0105(12) -0.0138(12) 0.0023(12)
C3S 0.0328(16) 0.0319(16) 0.0329(16) -0.0119(13) -0.0164(13) 0.0076(12)
C4S 0.0186(13) 0.0149(12) 0.0242(13) -0.0051(10) -0.0027(10) 0.0041(10)
O2S 0.0511(14) 0.0390(12) 0.0312(11) -0.0086(11) -0.0081(10) -0.0058(9)
C5S 0.0371(17) 0.0394(17) 0.0315(16) -0.0117(14) -0.0052(13) -0.0086(13)
C6S 0.0288(15) 0.0413(17) 0.0281(15) -0.0157(13) -0.0076(12) 0.0005(13)
C7S 0.0352(17) 0.0314(16) 0.0390(17) -0.0140(13) -0.0055(13) -0.0046(13)
C8S 0.0331(16) 0.0350(17) 0.0391(17) -0.0134(13) -0.0022(13) -0.0065(13)

loop_
_atom_type_symbol
_atom_type_description
_atom_type_scat_dispersion_real
_atom_type_scat_dispersion_imag
_atom_type_scat_source
C C 0.0033 0.0016 'International Tables Vol C Tables 4.2.6.8 and 6.1.1.4'
H H 0.0000 0.0000 'International Tables Vol C Tables 4.2.6.8 and 6.1.1.4'
Mo Mo -1.6832 0.6857 'International Tables Vol C Tables 4.2.6.8 and 6.1.1.4'
O O 0.0106 0.0060 'International Tables Vol C Tables 4.2.6.8 and 6.1.1.4'

loop_
_geom_angle_atom_site_label_1
_geom_angle_atom_site_label_2
_geom_angle_atom_site_label_3
_geom_angle_site_symmetry_1
_geom_angle_site_symmetry_3
_geom_angle
_geom_angle_publ_flag
O3 Mo1 O1 . . 89.23(6) ?
O3 Mo1 Mo1 . 2_656 92.27(4) y
O1 Mo1 Mo1 . 2_656 93.14(4) y
O3 Mo1 O2 . 2_656 89.85(6) ?
O1 Mo1 O2 . 2_656 176.49(6) ?
Mo1 Mo1 O2 2_656 2_656 90.28(4) y
O3 Mo1 O4 . 2_656 176.30(6) ?
O1 Mo1 O4 . 2_656 89.37(6) ?
Mo1 Mo1 O4 2_656 2_656 91.23(4) y
O2 Mo1 O4 2_656 2_656 91.34(6) ?
O3 Mo1 O1S . . 94.89(6) ?
O1 Mo1 O1S . . 97.74(6) ?
Mo1 Mo1 O1S 2_656 . 167.04(4) ?
O2 Mo1 O1S 2_656 . 78.97(5) ?
O4 Mo1 O1S 2_656 . 81.90(6) ?
C1 O1 Mo1 . . 116.16(14) ?
C1 O2 Mo1 . 2_656 118.39(14) ?
C9 O3 Mo1 . . 117.32(14) ?
C9 O4 Mo1 . 2_656 117.29(14) ?
O2 C1 O1 . . 122.0(2) ?
O2 C1 C2 . . 118.7(2) ?
O1 C1 C2 . . 119.3(2) ?
C7 C2 C3 . . 118.6(2) ?
C7 C2 C1 . . 120.3(2) ?
C3 C2 C1 . . 121.0(2) ?
C4 C3 C2 . . 120.4(2) ?
C4 C3 H3 . . 119.8 ?
C2 C3 H3 . . 119.8 ?
C3 C4 C5 . . 121.3(2) ?
C3 C4 H4 . . 119.4 ?
C5 C4 H4 . . 119.4 ?
C4 C5 C6 . . 117.9(2) ?
C4 C5 C8 . . 120.9(2) ?
C6 C5 C8 . . 121.2(2) ?
C7 C6 C5 . . 121.3(2) ?
C7 C6 H6 . . 119.3 ?
C5 C6 H6 . . 119.3 ?
C6 C7 C2 . . 120.4(2) ?
C6 C7 H7 . . 119.8 ?
C2 C7 H7 . . 119.8 ?
C5 C8 H8A . . 109.5 ?
C5 C8 H8B . . 109.5 ?
H8A C8 H8B . . 109.5 ?
C5 C8 H8C . . 109.5 ?
H8A C8 H8C . . 109.5 ?
H8B C8 H8C . . 109.5 ?
O4 C9 O3 . . 121.8(2) ?
O4 C9 C10 . . 119.8(2) ?
O3 C9 C10 . . 118.3(2) ?
C15 C10 C11 . . 118.5(2) ?
C15 C10 C9 . . 121.3(2) ?
C11 C10 C9 . . 120.1(2) ?
C12 C11 C10 . . 120.5(2) ?
C12 C11 H11 . . 119.7 ?
C10 C11 H11 . . 119.7 ?
C11 C12 C13 . . 121.5(2) ?
C11 C12 H12 . . 119.2 ?
C13 C12 H12 . . 119.2 ?
C12 C13 C14 . . 117.9(2) ?
C12 C13 C16 . . 120.3(2) ?
C14 C13 C16 . . 121.8(2) ?
C15 C14 C13 . . 121.0(2) ?
C15 C14 H14 . . 119.5 ?
C13 C14 H14 . . 119.5 ?
C14 C15 C10 . . 120.5(2) ?
C14 C15 H15 . . 119.8 ?
C10 C15 H15 . . 119.8 ?
C13 C16 H16A . . 109.5 ?
C13 C16 H16B . . 109.5 ?
H16A C16 H16B . . 109.5 ?
C13 C16 H16C . . 109.5 ?
H16A C16 H16C . . 109.5 ?
H16B C16 H16C . . 109.5 ?
C4S O1S C1S . . 108.66(18) ?
C4S O1S Mo1 . . 111.78(13) ?
C1S O1S Mo1 . . 120.84(14) ?
O1S C1S C2S . . 106.7(2) ?
O1S C1S H1SA . . 110.4 ?
C2S C1S H1SA . . 110.4 ?
O1S C1S H1SB . . 110.4 ?
C2S C1S H1SB . . 110.4 ?
H1SA C1S H1SB . . 108.6 ?
C3S C2S C1S . . 103.6(2) ?
C3S C2S H2SA . . 111.0 ?
C1S C2S H2SA . . 111.0 ?
C3S C2S H2SB . . 111.0 ?
C1S C2S H2SB . . 111.0 ?
H2SA C2S H2SB . . 109.0 ?
C4S C3S C2S . . 102.6(2) ?
C4S C3S H3SA . . 111.2 ?
C2S C3S H3SA . . 111.2 ?
C4S C3S H3SB . . 111.2 ?
C2S C3S H3SB . . 111.2 ?
H3SA C3S H3SB . . 109.2 ?
O1S C4S C3S . . 105.1(2) ?
O1S C4S H4SA . . 110.7 ?
C3S C4S H4SA . . 110.7 ?
O1S C4S H4SB . . 110.7 ?
C3S C4S H4SB . . 110.7 ?
H4SA C4S H4SB . . 108.8 ?
C8S O2S C5S . . 108.1(2) ?
O2S C5S C6S . . 105.4(2) ?
O2S C5S H5SA . . 110.7 ?
C6S C5S H5SA . . 110.7 ?
O2S C5S H5SB . . 110.7 ?
C6S C5S H5SB . . 110.7 ?
H5SA C5S H5SB . . 108.8 ?
C7S C6S C5S . . 101.5(2) ?
C7S C6S H6SA . . 111.5 ?
C5S C6S H6SA . . 111.5 ?
C7S C6S H6SB . . 111.5 ?
C5S C6S H6SB . . 111.5 ?
H6SA C6S H6SB . . 109.3 ?
C6S C7S C8S . . 101.3(2) ?
C6S C7S H7SA . . 111.5 ?
C8S C7S H7SA . . 111.5 ?
C6S C7S H7SB . . 111.5 ?
C8S C7S H7SB . . 111.5 ?
H7SA C7S H7SB . . 109.3 ?
O2S C8S C7S . . 107.0(2) ?
O2S C8S H8SA . . 110.3 ?
C7S C8S H8SA . . 110.3 ?
O2S C8S H8SB . . 110.3 ?
C7S C8S H8SB . . 110.3 ?
H8SA C8S H8SB . . 108.6 ?

loop_
_geom_bond_atom_site_label_1
_geom_bond_atom_site_label_2
_geom_bond_site_symmetry_2
_geom_bond_distance
_geom_bond_publ_flag
Mo1 O3 . 2.0955(15) y
Mo1 O1 . 2.1011(15) y
Mo1 Mo1 2_656 2.1012(4) y
Mo1 O2 2_656 2.1119(15) y
Mo1 O4 2_656 2.1177(15) y
Mo1 O1S . 2.5980(16) y
O1 C1 . 1.275(3) ?
O2 C1 . 1.271(3) ?
O2 Mo1 2_656 2.1119(15) ?
O3 C9 . 1.278(3) ?
O4 C9 . 1.274(3) ?
O4 Mo1 2_656 2.1177(15) ?
C1 C2 . 1.473(3) ?
C2 C7 . 1.396(3) ?
C2 C3 . 1.402(3) ?
C3 C4 . 1.378(3) ?
C3 H3 . 0.9500 ?
C4 C5 . 1.395(3) ?
C4 H4 . 0.9500 ?
C5 C6 . 1.397(3) ?
C5 C8 . 1.499(3) ?
C6 C7 . 1.378(3) ?
C6 H6 . 0.9500 ?
C7 H7 . 0.9500 ?
C8 H8A . 0.9800 ?
C8 H8B . 0.9800 ?
C8 H8C . 0.9800 ?
C9 C10 . 1.477(3) ?
C10 C15 . 1.393(3) ?
C10 C11 . 1.397(3) ?
C11 C12 . 1.373(4) ?
C11 H11 . 0.9500 ?
C12 C13 . 1.392(4) ?
C12 H12 . 0.9500 ?
C13 C14 . 1.396(3) ?
C13 C16 . 1.501(3) ?
C14 C15 . 1.384(3) ?
C14 H14 . 0.9500 ?
C15 H15 . 0.9500 ?
C16 H16A . 0.9800 ?
C16 H16B . 0.9800 ?
C16 H16C . 0.9800 ?
O1S C4S . 1.443(3) ?
O1S C1S . 1.449(3) ?
C1S C2S . 1.515(4) ?
C1S H1SA . 0.9900 ?
C1S H1SB . 0.9900 ?
C2S C3S . 1.506(4) ?
C2S H2SA . 0.9900 ?
C2S H2SB . 0.9900 ?
C3S C4S . 1.503(4) ?
C3S H3SA . 0.9900 ?
C3S H3SB . 0.9900 ?
C4S H4SA . 0.9900 ?
C4S H4SB . 0.9900 ?
O2S C8S . 1.430(4) ?
O2S C5S . 1.438(4) ?
C5S C6S . 1.514(4) ?
C5S H5SA . 0.9900 ?
C5S H5SB . 0.9900 ?
C6S C7S . 1.497(4) ?
C6S H6SA . 0.9900 ?
C6S H6SB . 0.9900 ?
C7S C8S . 1.497(4) ?
C7S H7SA . 0.9900 ?
C7S H7SB . 0.9900 ?
C8S H8SA . 0.9900 ?
C8S H8SB . 0.9900 ?

loop_
_geom_torsion_atom_site_label_1
_geom_torsion_atom_site_label_2
_geom_torsion_atom_site_label_3
_geom_torsion_atom_site_label_4
_geom_torsion_site_symmetry_1
_geom_torsion_site_symmetry_2
_geom_torsion_site_symmetry_3
_geom_torsion_site_symmetry_4
_geom_torsion
_geom_torsion_publ_flag
Mo1 O2 C1 O1 2_656 . . . -1.7(3) ?
Mo1 O2 C1 C2 2_656 . . . 176.87(14) ?
Mo1 O1 C1 O2 . . . . 0.8(3) ?
Mo1 O1 C1 C2 . . . . -177.72(15) ?
O2 C1 C2 C7 . . . . 11.2(3) ?
O1 C1 C2 C7 . . . . -170.2(2) ?
O2 C1 C2 C3 . . . . -166.7(2) ?
O1 C1 C2 C3 . . . . 11.9(3) ?
C7 C2 C3 C4 . . . . -1.5(3) ?
C1 C2 C3 C4 . . . . 176.4(2) ?
C2 C3 C4 C5 . . . . 1.9(4) ?
C3 C4 C5 C6 . . . . -0.7(3) ?
C3 C4 C5 C8 . . . . 179.0(2) ?
C4 C5 C6 C7 . . . . -1.0(3) ?
C8 C5 C6 C7 . . . . 179.3(2) ?
C5 C6 C7 C2 . . . . 1.5(4) ?
C3 C2 C7 C6 . . . . -0.2(3) ?
C1 C2 C7 C6 . . . . -178.1(2) ?
Mo1 O4 C9 O3 2_656 . . . -1.3(3) ?
Mo1 O4 C9 C10 2_656 . . . 178.91(15) ?
Mo1 O3 C9 O4 . . . . 2.6(3) ?
Mo1 O3 C9 C10 . . . . -177.62(14) ?
O4 C9 C10 C15 . . . . -14.9(3) ?
O3 C9 C10 C15 . . . . 165.3(2) ?
O4 C9 C10 C11 . . . . 165.2(2) ?
O3 C9 C10 C11 . . . . -14.6(3) ?
C15 C10 C11 C12 . . . . 0.4(4) ?
C9 C10 C11 C12 . . . . -179.6(2) ?
C10 C11 C12 C13 . . . . -1.3(4) ?
C11 C12 C13 C14 . . . . 0.9(4) ?
C11 C12 C13 C16 . . . . -178.8(2) ?
C12 C13 C14 C15 . . . . 0.3(3) ?
C16 C13 C14 C15 . . . . -180.0(2) ?
C13 C14 C15 C10 . . . . -1.2(3) ?
C11 C10 C15 C14 . . . . 0.8(3) ?
C9 C10 C15 C14 . . . . -179.2(2) ?
C4S O1S C1S C2S . . . . 2.6(3) ?
Mo1 O1S C1S C2S . . . . -128.57(18) ?
O1S C1S C2S C3S . . . . 19.8(3) ?
C1S C2S C3S C4S . . . . -33.5(3) ?
C1S O1S C4S C3S . . . . -24.1(3) ?
Mo1 O1S C4S C3S . . . . 111.77(19) ?
C2S C3S C4S O1S . . . . 35.7(3) ?
C8S O2S C5S C6S . . . . -14.8(3) ?
O2S C5S C6S C7S . . . . 34.5(3) ?
C5S C6S C7S C8S . . . . -39.8(3) ?
C5S O2S C8S C7S . . . . -11.0(3) ?
C6S C7S C8S O2S . . . . 32.4(3) ?

_cod_database_fobs_code 2312071
